data_1525497
loop_
_publ_author_name
'Young, R.A.'
'Mackie, P.E.'

_publ_section_title
;
 Cristallography of human tooth enamel. Initial structure refinement
;
_journal_name_full 'Materials Research Bulletin'
_journal_page_first 17
_journal_page_last 29
_journal_volume 15
_journal_year 1980
_chemical_formula_sum 'Ca3.29 H17.978 O18.474 P2.478'
_chemical_name_systematic 'Ca3.29 (P O4)2.478 (O8.562 H17.978)'
_space_group_IT_number 176
_symmetry_space_group_name_Hall '-P 6c'
_symmetry_space_group_name_H-M 'P 63/m'
_cell_angle_alpha 90
_cell_angle_beta 90
_cell_angle_gamma 120
_cell_formula_units_Z 1
_cell_length_a 9.442
_cell_length_b 9.442
_cell_length_c 6.877
_cell_volume 530.955
_citation_journal_id_ASTM MRBUAC
_cod_data_source_file Young_MRBUAC_1980_501.cif
_cod_data_source_block H17.978Ca3.29O18.474P2.478
_cod_original_formula_sum 'H17.978 Ca3.29 O18.474 P2.478'
_cod_database_code 1525497

loop_
_symmetry_equiv_pos_as_xyz
x,y,z
x-y,x,z+1/2
-y,x-y,z
-x,-y,z+1/2
-x+y,-x,z
y,-x+y,z+1/2
-x,-y,-z
-x+y,-x,-z-1/2
y,-x+y,-z
x,y,-z-1/2
x-y,x,-z
-y,x-y,-z-1/2

loop_
_atom_site_label
_atom_site_type_symbol
_atom_site_fract_x
_atom_site_fract_y
_atom_site_fract_z
_atom_site_occupancy
_atom_site_U_iso_or_equiv
O5 O-2 0 0 0.1 0.342 0.0
O4 O-2 0 0 0 0.028 0.0
O6 O-2 0 0 0.2 0.172 0.0
Ca2 Ca+2 0.25 0.994 0.25 0.389 0.0
P1 P+5 0.402 0.359 0.25 0.413 0.0
O3 O-2 0.364 0.277 0.054 1 0.0
O1 O-2 0.332 0.484 0.25 0.257 0.0
O2 O-2 0.589 0.46 0.25 0.47 0.0
Ca1 Ca+2 0.3333 0.6667 0.003 0.239 0.0
